data_7235202
loop_
_publ_author_name
'Zeyan Zhuang'
'Fan Bu'
'Wenwen Luo'
'Huiren Peng'
'Shuming Chen'
'Rongrong Hu'
'Anjun Qin'
'Zujin Zhao'
'Ben Zhong Tang'

_publ_section_title
;
 Steric, conjugation and electronic impacts on the photoluminescence and
 electroluminescence properties of luminogens based on phosphindole oxide
;
_journal_name_full 'Journal of Materials Chemistry C'
_journal_page_first 1836
_journal_page_last 1842
_journal_paper_doi 10.1039/C6TC05591E
_journal_volume 5
_journal_year 2017
_chemical_formula_moiety 'C38 H27 O P'
_chemical_formula_sum 'C38 H27 O P'
_chemical_formula_weight 530.57
_space_group_crystal_system monoclinic
_space_group_IT_number 15
_space_group_name_Hall '-C 2yc'
_space_group_name_H-M_alt 'C 1 2/c 1'
_atom_sites_solution_hydrogens geom
_atom_sites_solution_primary direct
_atom_sites_solution_secondary difmap
_cell_angle_alpha 90.00
_cell_angle_beta 99.620(6)
_cell_angle_gamma 90.00
_cell_formula_units_Z 8
_cell_length_a 18.1818(9)
_cell_length_b 8.7095(4)
_cell_length_c 37.051(2)
_cell_measurement_reflns_used 5011
_cell_measurement_temperature 170.6
_cell_measurement_theta_max 29.1410
_cell_measurement_theta_min 2.9003
_cell_volume 5784.7(5)
_computing_cell_refinement
;
CrysAlisPro, Agilent Technologies,
Version 1.171.35.11 (release 16-05-2011 CrysAlis171 .NET)
(compiled May 16 2011,17:55:39)
;
_computing_data_collection
;
CrysAlisPro, Agilent Technologies,
Version 1.171.35.11 (release 16-05-2011 CrysAlis171 .NET)
(compiled May 16 2011,17:55:39)
;
_computing_data_reduction
;
CrysAlisPro, Agilent Technologies,
Version 1.171.35.11 (release 16-05-2011 CrysAlis171 .NET)
(compiled May 16 2011,17:55:39)
;
_computing_molecular_graphics 'Olex2 (Dolomanov et al., 2009)'
_computing_publication_material 'Olex2 (Dolomanov et al., 2009)'
_computing_structure_refinement 'ShelXL (Sheldrick, 2008)'
_computing_structure_solution 'ShelXS (Sheldrick, 2008)'
_diffrn_ambient_temperature 170.6
_diffrn_detector_area_resol_mean 10.3592
_diffrn_measured_fraction_theta_full 0.998
_diffrn_measured_fraction_theta_max 0.998
_diffrn_measurement_device_type 'Xcalibur, Atlas, Gemini ultra'
_diffrn_measurement_method '\w scans'
_diffrn_orient_matrix_UB_11 0.0129252000
_diffrn_orient_matrix_UB_12 -0.0249689000
_diffrn_orient_matrix_UB_13 -0.0160318000
_diffrn_orient_matrix_UB_21 -0.0373620000
_diffrn_orient_matrix_UB_22 -0.0042575000
_diffrn_orient_matrix_UB_23 -0.0093420000
_diffrn_orient_matrix_UB_31 0.0020702000
_diffrn_orient_matrix_UB_32 0.0773424000
_diffrn_orient_matrix_UB_33 -0.0057358000
_diffrn_radiation_monochromator graphite
_diffrn_radiation_type MoK\a
_diffrn_radiation_wavelength 0.71073
_diffrn_reflns_av_R_equivalents 0.0371
_diffrn_reflns_av_unetI/netI 0.0383
_diffrn_reflns_limit_h_max 20
_diffrn_reflns_limit_h_min -21
_diffrn_reflns_limit_k_max 9
_diffrn_reflns_limit_k_min -10
_diffrn_reflns_limit_l_max 39
_diffrn_reflns_limit_l_min -44
_diffrn_reflns_number 17825
_diffrn_reflns_theta_full 25.35
_diffrn_reflns_theta_max 25.35
_diffrn_reflns_theta_min 2.91
_diffrn_source 'Enhance (Mo) X-ray Source'
_exptl_absorpt_coefficient_mu 0.124
_exptl_absorpt_correction_T_max 1.00000
_exptl_absorpt_correction_T_min 0.88740
_exptl_absorpt_correction_type multi-scan
_exptl_absorpt_process_details
;
CrysAlisPro, Agilent Technologies,
Version 1.171.35.11 (release 16-05-2011 CrysAlis171 .NET)
(compiled May 16 2011,17:55:39)
Empirical absorption correction using spherical harmonics,
 implemented in SCALE3 ABSPACK scaling algorithm.
;
_exptl_crystal_colour colourless
_exptl_crystal_colour_primary colourless
_exptl_crystal_density_diffrn 1.218
_exptl_crystal_density_method 'not measured'
_exptl_crystal_description block
_exptl_crystal_F_000 2224
_exptl_crystal_size_max 0.36
_exptl_crystal_size_mid 0.28
_exptl_crystal_size_min 0.23
_refine_diff_density_max 0.326
_refine_diff_density_min -0.420
_refine_diff_density_rms 0.051
_refine_ls_extinction_method none
_refine_ls_goodness_of_fit_ref 1.036
_refine_ls_hydrogen_treatment constr
_refine_ls_matrix_type full
_refine_ls_number_parameters 361
_refine_ls_number_reflns 5284
_refine_ls_number_restraints 0
_refine_ls_restrained_S_all 1.036
_refine_ls_R_factor_all 0.0560
_refine_ls_R_factor_gt 0.0457
_refine_ls_shift/su_max 0.001
_refine_ls_shift/su_mean 0.000
_refine_ls_structure_factor_coef Fsqd
_refine_ls_weighting_details 'calc w=1/[\s^2^(Fo^2^)+(0.0609P)^2^+4.5521P] where P=(Fo^2^+2Fc^2^)/3'
_refine_ls_weighting_scheme calc
_refine_ls_wR_factor_gt 0.1160
_refine_ls_wR_factor_ref 0.1218
_reflns_number_gt 4360
_reflns_number_total 5284
_reflns_threshold_expression >2sigma(I)
_cod_data_source_file J-Mater-Chem-C-2017-5-1836.cif
_cod_data_source_block 141202_fold1
_cod_original_cell_volume 5784.6(5)
_cod_database_code 7235202
_reflns_odcompleteness_completeness 99.70
_reflns_odcompleteness_iscentric 1
_reflns_odcompleteness_theta 26.32

loop_
_space_group_symop_id
_space_group_symop_operation_xyz
1 'x, y, z'
2 '-x, y, -z+1/2'
3 'x+1/2, y+1/2, z'
4 '-x+1/2, y+1/2, -z+1/2'
5 '-x, -y, -z'
6 'x, -y, z-1/2'
7 '-x+1/2, -y+1/2, -z'
8 'x+1/2, -y+1/2, z-1/2'

loop_
_atom_site_label
_atom_site_type_symbol
_atom_site_fract_x
_atom_site_fract_y
_atom_site_fract_z
_atom_site_U_iso_or_equiv
_atom_site_adp_type
_atom_site_occupancy
_atom_site_calc_flag
_atom_site_disorder_assembly
_atom_site_disorder_group
_atom_site_refinement_flags_posn
P1 P 0.21039(2) 0.52123(5) 0.177443(13) 0.01953(14) Uani 1 d . . .
O1 O 0.17859(7) 0.41991(14) 0.20334(3) 0.0246(3) Uani 1 d . . .
C1 C 0.20385(10) 0.7249(2) 0.18349(5) 0.0223(4) Uani 1 d . . .
C2 C 0.23861(11) 0.8169(2) 0.21156(5) 0.0277(4) Uani 1 d . . .
H2 H 0.2712 0.7738 0.2317 0.033 Uiso 1 calc . . R
C3 C 0.22488(12) 0.9742(2) 0.20970(6) 0.0326(5) Uani 1 d . . .
H3 H 0.2475 1.0391 0.2290 0.039 Uiso 1 calc . . R
C4 C 0.17858(11) 1.0365(2) 0.17998(6) 0.0298(5) Uani 1 d . . .
H4 H 0.1695 1.1440 0.1792 0.036 Uiso 1 calc . . R
C5 C 0.14489(10) 0.9446(2) 0.15108(5) 0.0250(4) Uani 1 d . . .
H5 H 0.1139 0.9887 0.1305 0.030 Uiso 1 calc . . R
C6 C 0.15755(9) 0.7869(2) 0.15289(5) 0.0202(4) Uani 1 d . . .
C7 C 0.12879(9) 0.6709(2) 0.12420(5) 0.0201(4) Uani 1 d . . .
C8 C 0.07236(10) 0.7172(2) 0.09218(5) 0.0204(4) Uani 1 d . . .
C9 C 0.00593(10) 0.7798(2) 0.09978(5) 0.0263(4) Uani 1 d . . .
H9 H 0.0000 0.7943 0.1245 0.032 Uiso 1 calc . . R
C10 C -0.05112(11) 0.8210(2) 0.07217(6) 0.0326(5) Uani 1 d . . .
H10 H -0.0959 0.8636 0.0779 0.039 Uiso 1 calc . . R
C11 C -0.04291(11) 0.8000(2) 0.03614(6) 0.0355(5) Uani 1 d . . .
H11 H -0.0822 0.8273 0.0170 0.043 Uiso 1 calc . . R
C12 C 0.02239(11) 0.7393(2) 0.02802(5) 0.0302(5) Uani 1 d . . .
H12 H 0.0276 0.7265 0.0031 0.036 Uiso 1 calc . . R
C13 C 0.08117(10) 0.6962(2) 0.05549(5) 0.0222(4) Uani 1 d . . .
C14 C 0.14997(10) 0.6347(2) 0.04429(5) 0.0242(4) Uani 1 d . . .
C15 C 0.14395(12) 0.5216(2) 0.01720(5) 0.0306(5) Uani 1 d . . .
H15 H 0.0962 0.4821 0.0071 0.037 Uiso 1 calc . . R
C16 C 0.20654(14) 0.4666(3) 0.00486(6) 0.0424(6) Uani 1 d . . .
H16 H 0.2018 0.3883 -0.0132 0.051 Uiso 1 calc . . R
C17 C 0.27560(14) 0.5249(3) 0.01873(7) 0.0475(6) Uani 1 d . . .
H17 H 0.3185 0.4890 0.0098 0.057 Uiso 1 calc . . R
C18 C 0.28259(12) 0.6363(3) 0.04584(7) 0.0449(6) Uani 1 d . . .
H18 H 0.3305 0.6752 0.0558 0.054 Uiso 1 calc . . R
C19 C 0.22019(11) 0.6911(2) 0.05851(6) 0.0312(5) Uani 1 d . . .
H19 H 0.2254 0.7676 0.0770 0.037 Uiso 1 calc . . R
C20 C 0.15514(9) 0.5272(2) 0.13194(5) 0.0199(4) Uani 1 d . . .
C21 C 0.13805(10) 0.3871(2) 0.10920(5) 0.0211(4) Uani 1 d . . .
C22 C 0.19765(11) 0.3128(2) 0.09709(5) 0.0289(4) Uani 1 d . . .
H22 H 0.2470 0.3492 0.1048 0.035 Uiso 1 calc . . R
C23 C 0.18553(13) 0.1863(2) 0.07397(6) 0.0361(5) Uani 1 d . . .
H23 H 0.2265 0.1376 0.0658 0.043 Uiso 1 calc . . R
C24 C 0.11424(14) 0.1313(2) 0.06289(6) 0.0367(5) Uani 1 d . . .
H24 H 0.1058 0.0455 0.0469 0.044 Uiso 1 calc . . R
C25 C 0.05531(12) 0.2018(2) 0.07525(5) 0.0312(5) Uani 1 d . . .
H25 H 0.0063 0.1629 0.0677 0.037 Uiso 1 calc . . R
C26 C 0.06568(11) 0.3293(2) 0.09860(5) 0.0245(4) Uani 1 d . . .
C27 C -0.00093(10) 0.3933(2) 0.11170(5) 0.0266(4) Uani 1 d . . .
C28 C -0.06650(11) 0.4175(3) 0.08690(6) 0.0369(5) Uani 1 d . . .
H28 H -0.0673 0.3984 0.0616 0.044 Uiso 1 calc . . R
C29 C -0.13035(12) 0.4691(3) 0.09875(7) 0.0460(6) Uani 1 d . . .
H29 H -0.1747 0.4848 0.0816 0.055 Uiso 1 calc . . R
C30 C -0.12983(13) 0.4979(3) 0.13532(8) 0.0492(6) Uani 1 d . . .
H30 H -0.1737 0.5338 0.1434 0.059 Uiso 1 calc . . R
C31 C -0.06537(13) 0.4745(3) 0.16038(7) 0.0419(6) Uani 1 d . . .
H31 H -0.0651 0.4941 0.1856 0.050 Uiso 1 calc . . R
C32 C -0.00141(11) 0.4226(2) 0.14872(6) 0.0320(5) Uani 1 d . . .
H32 H 0.0427 0.4067 0.1661 0.038 Uiso 1 calc . . R
C33 C 0.30740(10) 0.4785(2) 0.17763(5) 0.0248(4) Uani 1 d . . .
C34 C 0.35025(13) 0.5643(3) 0.15709(7) 0.0413(6) Uani 1 d . . .
H34 H 0.3276 0.6406 0.1406 0.050 Uiso 1 calc . . R
C35 C 0.42607(14) 0.5372(3) 0.16101(9) 0.0551(7) Uani 1 d . . .
H35 H 0.4554 0.5941 0.1468 0.066 Uiso 1 calc . . R
C36 C 0.45942(13) 0.4289(3) 0.18526(8) 0.0543(7) Uani 1 d . . .
H36 H 0.5119 0.4139 0.1883 0.065 Uiso 1 calc . . R
C37 C 0.41746(12) 0.3424(3) 0.20507(7) 0.0485(6) Uani 1 d . . .
H37 H 0.4406 0.2658 0.2214 0.058 Uiso 1 calc . . R
C38 C 0.34092(11) 0.3671(2) 0.20128(6) 0.0333(5) Uani 1 d . . .
H38 H 0.3117 0.3071 0.2150 0.040 Uiso 1 calc . . R

loop_
_atom_site_aniso_label
_atom_site_aniso_U_11
_atom_site_aniso_U_22
_atom_site_aniso_U_33
_atom_site_aniso_U_23
_atom_site_aniso_U_13
_atom_site_aniso_U_12
P1 0.0248(2) 0.0181(2) 0.0149(3) 0.00000(18) 0.00135(18) 0.00092(18)
O1 0.0300(7) 0.0245(7) 0.0191(7) 0.0038(5) 0.0035(5) 0.0005(5)
C1 0.0286(9) 0.0211(9) 0.0176(10) 0.0002(7) 0.0051(8) -0.0006(7)
C2 0.0392(11) 0.0268(10) 0.0155(10) -0.0004(8) -0.0001(8) -0.0014(8)
C3 0.0502(12) 0.0246(10) 0.0217(11) -0.0055(9) 0.0026(9) -0.0053(9)
C4 0.0451(11) 0.0183(9) 0.0270(11) -0.0022(8) 0.0087(9) -0.0012(9)
C5 0.0332(10) 0.0213(10) 0.0202(10) 0.0028(8) 0.0035(8) 0.0029(8)
C6 0.0249(9) 0.0211(9) 0.0149(9) -0.0006(7) 0.0040(7) 0.0002(7)
C7 0.0242(9) 0.0215(9) 0.0154(9) -0.0002(7) 0.0053(7) -0.0002(7)
C8 0.0259(9) 0.0158(9) 0.0181(10) -0.0003(7) -0.0002(7) -0.0010(7)
C9 0.0317(10) 0.0246(10) 0.0228(11) -0.0014(8) 0.0053(8) 0.0046(8)
C10 0.0297(10) 0.0322(11) 0.0343(13) -0.0020(9) 0.0013(9) 0.0089(9)
C11 0.0361(11) 0.0380(12) 0.0279(12) -0.0004(9) -0.0074(9) 0.0098(9)
C12 0.0372(11) 0.0339(11) 0.0167(10) -0.0011(8) -0.0031(8) 0.0038(9)
C13 0.0287(9) 0.0181(9) 0.0184(10) -0.0004(7) 0.0000(8) -0.0005(7)
C14 0.0330(10) 0.0249(10) 0.0151(10) 0.0057(8) 0.0054(8) 0.0028(8)
C15 0.0396(11) 0.0344(11) 0.0176(10) -0.0012(8) 0.0043(8) 0.0052(9)
C16 0.0583(15) 0.0456(14) 0.0251(12) 0.0004(10) 0.0120(11) 0.0175(11)
C17 0.0486(14) 0.0613(16) 0.0376(14) 0.0118(12) 0.0217(11) 0.0220(12)
C18 0.0305(11) 0.0590(16) 0.0453(15) 0.0116(12) 0.0066(10) 0.0025(10)
C19 0.0339(11) 0.0348(11) 0.0252(11) 0.0048(9) 0.0055(9) -0.0007(9)
C20 0.0237(9) 0.0214(9) 0.0152(9) -0.0007(7) 0.0050(7) -0.0010(7)
C21 0.0348(10) 0.0173(9) 0.0105(9) 0.0013(7) 0.0016(7) 0.0022(7)
C22 0.0389(11) 0.0270(10) 0.0212(11) 0.0019(8) 0.0067(8) 0.0062(9)
C23 0.0573(14) 0.0285(11) 0.0244(12) 0.0001(9) 0.0126(10) 0.0139(10)
C24 0.0723(16) 0.0202(10) 0.0160(11) -0.0031(8) 0.0030(10) 0.0031(10)
C25 0.0503(12) 0.0216(10) 0.0187(11) 0.0014(8) -0.0032(9) -0.0058(9)
C26 0.0379(10) 0.0200(9) 0.0147(10) 0.0030(8) 0.0014(8) -0.0014(8)
C27 0.0321(10) 0.0216(10) 0.0247(11) 0.0013(8) 0.0008(8) -0.0068(8)
C28 0.0364(11) 0.0401(13) 0.0308(12) 0.0035(10) -0.0041(9) -0.0064(9)
C29 0.0286(11) 0.0523(15) 0.0542(17) 0.0094(12) -0.0019(10) -0.0013(10)
C30 0.0339(12) 0.0553(16) 0.0605(18) 0.0049(13) 0.0142(12) 0.0021(11)
C31 0.0453(13) 0.0469(14) 0.0361(14) 0.0008(11) 0.0144(11) 0.0008(11)
C32 0.0363(11) 0.0324(11) 0.0267(12) 0.0009(9) 0.0036(9) -0.0039(9)
C33 0.0269(9) 0.0244(10) 0.0226(10) -0.0060(8) 0.0025(8) -0.0014(8)
C34 0.0450(13) 0.0341(12) 0.0496(15) -0.0020(11) 0.0221(11) -0.0044(10)
C35 0.0448(14) 0.0525(15) 0.076(2) -0.0236(15) 0.0337(14) -0.0163(12)
C36 0.0265(11) 0.079(2) 0.0575(18) -0.0358(16) 0.0073(11) -0.0004(12)
C37 0.0359(12) 0.0699(17) 0.0364(14) -0.0124(12) -0.0035(10) 0.0194(12)
C38 0.0322(10) 0.0414(12) 0.0251(11) -0.0019(9) 0.0015(9) 0.0067(9)

loop_
_atom_type_symbol
_atom_type_description
_atom_type_scat_dispersion_real
_atom_type_scat_dispersion_imag
_atom_type_scat_source
C C 0.0033 0.0016 'International Tables Vol C Tables 4.2.6.8 and 6.1.1.4'
H H 0.0000 0.0000 'International Tables Vol C Tables 4.2.6.8 and 6.1.1.4'
O O 0.0106 0.0060 'International Tables Vol C Tables 4.2.6.8 and 6.1.1.4'
P P 0.1023 0.0942 'International Tables Vol C Tables 4.2.6.8 and 6.1.1.4'

loop_
_geom_angle_atom_site_label_1
_geom_angle_atom_site_label_2
_geom_angle_atom_site_label_3
_geom_angle
_geom_angle_site_symmetry_1
_geom_angle_site_symmetry_3
O1 P1 C1 117.66(8) . .
O1 P1 C20 113.68(8) . .
O1 P1 C33 111.11(8) . .
C1 P1 C20 92.85(8) . .
C1 P1 C33 106.81(8) . .
C33 P1 C20 113.54(8) . .
C2 C1 P1 129.56(15) . .
C2 C1 C6 121.52(17) . .
C6 C1 P1 108.87(13) . .
C1 C2 H2 120.7 . .
C1 C2 C3 118.59(18) . .
C3 C2 H2 120.7 . .
C2 C3 H3 119.8 . .
C4 C3 C2 120.47(18) . .
C4 C3 H3 119.8 . .
C3 C4 H4 119.4 . .
C3 C4 C5 121.16(18) . .
C5 C4 H4 119.4 . .
C4 C5 H5 120.6 . .
C6 C5 C4 118.80(18) . .
C6 C5 H5 120.6 . .
C1 C6 C7 113.91(16) . .
C5 C6 C1 119.43(17) . .
C5 C6 C7 126.62(17) . .
C8 C7 C6 119.74(15) . .
C20 C7 C6 113.86(16) . .
C20 C7 C8 126.27(16) . .
C9 C8 C7 116.72(16) . .
C9 C8 C13 119.17(17) . .
C13 C8 C7 124.07(16) . .
C8 C9 H9 119.3 . .
C10 C9 C8 121.44(18) . .
C10 C9 H9 119.3 . .
C9 C10 H10 120.2 . .
C9 C10 C11 119.62(18) . .
C11 C10 H10 120.2 . .
C10 C11 H11 120.0 . .
C12 C11 C10 119.91(19) . .
C12 C11 H11 120.0 . .
C11 C12 H12 119.2 . .
C11 C12 C13 121.69(19) . .
C13 C12 H12 119.2 . .
C8 C13 C14 123.71(16) . .
C12 C13 C8 118.16(17) . .
C12 C13 C14 118.12(17) . .
C15 C14 C13 119.16(17) . .
C19 C14 C13 122.15(17) . .
C19 C14 C15 118.61(18) . .
C14 C15 H15 119.6 . .
C16 C15 C14 120.8(2) . .
C16 C15 H15 119.6 . .
C15 C16 H16 120.0 . .
C17 C16 C15 120.0(2) . .
C17 C16 H16 120.0 . .
C16 C17 H17 120.1 . .
C16 C17 C18 119.8(2) . .
C18 C17 H17 120.1 . .
C17 C18 H18 119.8 . .
C19 C18 C17 120.4(2) . .
C19 C18 H18 119.8 . .
C14 C19 H19 119.9 . .
C18 C19 C14 120.3(2) . .
C18 C19 H19 119.9 . .
C7 C20 P1 110.18(13) . .
C7 C20 C21 127.33(17) . .
C21 C20 P1 122.29(13) . .
C22 C21 C20 117.51(17) . .
C22 C21 C26 119.02(17) . .
C26 C21 C20 123.44(16) . .
C21 C22 H22 119.6 . .
C23 C22 C21 120.83(19) . .
C23 C22 H22 119.6 . .
C22 C23 H23 119.9 . .
C24 C23 C22 120.23(19) . .
C24 C23 H23 119.9 . .
C23 C24 H24 120.3 . .
C25 C24 C23 119.38(19) . .
C25 C24 H24 120.3 . .
C24 C25 H25 119.1 . .
C24 C25 C26 121.8(2) . .
C26 C25 H25 119.1 . .
C21 C26 C27 123.46(17) . .
C25 C26 C21 118.73(18) . .
C25 C26 C27 117.79(17) . .
C28 C27 C26 119.67(19) . .
C28 C27 C32 118.34(19) . .
C32 C27 C26 121.90(18) . .
C27 C28 H28 119.6 . .
C29 C28 C27 120.7(2) . .
C29 C28 H28 119.6 . .
C28 C29 H29 119.9 . .
C30 C29 C28 120.2(2) . .
C30 C29 H29 119.9 . .
C29 C30 H30 120.0 . .
C29 C30 C31 120.0(2) . .
C31 C30 H30 120.0 . .
C30 C31 H31 120.0 . .
C32 C31 C30 120.1(2) . .
C32 C31 H31 120.0 . .
C27 C32 H32 119.7 . .
C31 C32 C27 120.7(2) . .
C31 C32 H32 119.7 . .
C34 C33 P1 121.54(16) . .
C38 C33 P1 118.44(15) . .
C38 C33 C34 119.75(19) . .
C33 C34 H34 120.3 . .
C35 C34 C33 119.3(2) . .
C35 C34 H34 120.3 . .
C34 C35 H35 119.7 . .
C36 C35 C34 120.7(2) . .
C36 C35 H35 119.7 . .
C35 C36 H36 119.9 . .
C37 C36 C35 120.3(2) . .
C37 C36 H36 119.9 . .
C36 C37 H37 120.1 . .
C36 C37 C38 119.9(2) . .
C38 C37 H37 120.1 . .
C33 C38 C37 120.0(2) . .
C33 C38 H38 120.0 . .
C37 C38 H38 120.0 . .

loop_
_geom_bond_atom_site_label_1
_geom_bond_atom_site_label_2
_geom_bond_distance
_geom_bond_site_symmetry_2
P1 O1 1.4896(13) .
P1 C1 1.7940(18) .
P1 C20 1.8134(18) .
P1 C33 1.8016(18) .
C1 C2 1.380(3) .
C1 C6 1.403(3) .
C2 H2 0.9500 .
C2 C3 1.392(3) .
C3 H3 0.9500 .
C3 C4 1.381(3) .
C4 H4 0.9500 .
C4 C5 1.395(3) .
C5 H5 0.9500 .
C5 C6 1.392(3) .
C6 C7 1.496(2) .
C7 C8 1.488(2) .
C7 C20 1.354(3) .
C8 C9 1.396(3) .
C8 C13 1.407(3) .
C9 H9 0.9500 .
C9 C10 1.377(3) .
C10 H10 0.9500 .
C10 C11 1.380(3) .
C11 H11 0.9500 .
C11 C12 1.378(3) .
C12 H12 0.9500 .
C12 C13 1.398(3) .
C13 C14 1.482(3) .
C14 C15 1.398(3) .
C14 C19 1.387(3) .
C15 H15 0.9500 .
C15 C16 1.381(3) .
C16 H16 0.9500 .
C16 C17 1.372(4) .
C17 H17 0.9500 .
C17 C18 1.387(4) .
C18 H18 0.9500 .
C18 C19 1.383(3) .
C19 H19 0.9500 .
C20 C21 1.486(2) .
C21 C22 1.399(3) .
C21 C26 1.402(3) .
C22 H22 0.9500 .
C22 C23 1.390(3) .
C23 H23 0.9500 .
C23 C24 1.379(3) .
C24 H24 0.9500 .
C24 C25 1.378(3) .
C25 H25 0.9500 .
C25 C26 1.401(3) .
C26 C27 1.487(3) .
C27 C28 1.394(3) .
C27 C32 1.396(3) .
C28 H28 0.9500 .
C28 C29 1.383(3) .
C29 H29 0.9500 .
C29 C30 1.376(4) .
C30 H30 0.9500 .
C30 C31 1.383(3) .
C31 H31 0.9500 .
C31 C32 1.383(3) .
C32 H32 0.9500 .
C33 C34 1.394(3) .
C33 C38 1.379(3) .
C34 H34 0.9500 .
C34 C35 1.382(3) .
C35 H35 0.9500 .
C35 C36 1.372(4) .
C36 H36 0.9500 .
C36 C37 1.369(4) .
C37 H37 0.9500 .
C37 C38 1.392(3) .
C38 H38 0.9500 .

loop_
_geom_torsion_atom_site_label_1
_geom_torsion_atom_site_label_2
_geom_torsion_atom_site_label_3
_geom_torsion_atom_site_label_4
_geom_torsion
_geom_torsion_site_symmetry_1
_geom_torsion_site_symmetry_2
_geom_torsion_site_symmetry_3
_geom_torsion_site_symmetry_4
P1 C1 C2 C3 179.24(15) . . . .
P1 C1 C6 C5 -179.05(13) . . . .
P1 C1 C6 C7 -1.34(18) . . . .
P1 C20 C21 C22 -66.4(2) . . . .
P1 C20 C21 C26 115.50(18) . . . .
P1 C33 C34 C35 173.43(18) . . . .
P1 C33 C38 C37 -173.06(17) . . . .
O1 P1 C1 C2 67.72(19) . . . .
O1 P1 C1 C6 -114.97(13) . . . .
O1 P1 C20 C7 116.53(13) . . . .
O1 P1 C20 C21 -58.64(16) . . . .
O1 P1 C33 C34 -176.32(16) . . . .
O1 P1 C33 C38 -2.25(19) . . . .
C1 P1 C20 C7 -5.44(14) . . . .
C1 P1 C20 C21 179.40(15) . . . .
C1 P1 C33 C34 -46.79(19) . . . .
C1 P1 C33 C38 127.27(16) . . . .
C1 C2 C3 C4 -1.3(3) . . . .
C1 C6 C7 C8 173.17(15) . . . .
C1 C6 C7 C20 -2.9(2) . . . .
C2 C1 C6 C5 -1.5(3) . . . .
C2 C1 C6 C7 176.23(16) . . . .
C2 C3 C4 C5 -0.4(3) . . . .
C3 C4 C5 C6 1.2(3) . . . .
C4 C5 C6 C1 -0.3(3) . . . .
C4 C5 C6 C7 -177.64(17) . . . .
C5 C6 C7 C8 -9.3(3) . . . .
C5 C6 C7 C20 174.62(17) . . . .
C6 C1 C2 C3 2.2(3) . . . .
C6 C7 C8 C9 -57.3(2) . . . .
C6 C7 C8 C13 125.10(18) . . . .
C6 C7 C20 P1 5.58(19) . . . .
C6 C7 C20 C21 -179.56(16) . . . .
C7 C8 C9 C10 -177.48(17) . . . .
C7 C8 C13 C12 177.44(17) . . . .
C7 C8 C13 C14 -4.2(3) . . . .
C7 C20 C21 C22 119.3(2) . . . .
C7 C20 C21 C26 -58.8(3) . . . .
C8 C7 C20 P1 -170.17(14) . . . .
C8 C7 C20 C21 4.7(3) . . . .
C8 C9 C10 C11 0.1(3) . . . .
C8 C13 C14 C15 134.29(19) . . . .
C8 C13 C14 C19 -49.0(3) . . . .
C9 C8 C13 C12 -0.1(3) . . . .
C9 C8 C13 C14 178.32(17) . . . .
C9 C10 C11 C12 -0.6(3) . . . .
C10 C11 C12 C13 0.7(3) . . . .
C11 C12 C13 C8 -0.4(3) . . . .
C11 C12 C13 C14 -178.86(19) . . . .
C12 C13 C14 C15 -47.3(2) . . . .
C12 C13 C14 C19 129.4(2) . . . .
C13 C8 C9 C10 0.2(3) . . . .
C13 C14 C15 C16 177.01(19) . . . .
C13 C14 C19 C18 -176.43(19) . . . .
C14 C15 C16 C17 -1.2(3) . . . .
C15 C14 C19 C18 0.3(3) . . . .
C15 C16 C17 C18 1.7(4) . . . .
C16 C17 C18 C19 -1.2(4) . . . .
C17 C18 C19 C14 0.2(3) . . . .
C19 C14 C15 C16 0.2(3) . . . .
C20 P1 C1 C2 -173.59(18) . . . .
C20 P1 C1 C6 3.73(13) . . . .
C20 P1 C33 C34 54.06(19) . . . .
C20 P1 C33 C38 -131.88(16) . . . .
C20 C7 C8 C9 118.2(2) . . . .
C20 C7 C8 C13 -59.4(3) . . . .
C20 C21 C22 C23 -176.24(18) . . . .
C20 C21 C26 C25 176.07(17) . . . .
C20 C21 C26 C27 -5.8(3) . . . .
C21 C22 C23 C24 -0.6(3) . . . .
C21 C26 C27 C28 135.4(2) . . . .
C21 C26 C27 C32 -48.2(3) . . . .
C22 C21 C26 C25 -2.0(3) . . . .
C22 C21 C26 C27 176.13(17) . . . .
C22 C23 C24 C25 -0.7(3) . . . .
C23 C24 C25 C26 0.6(3) . . . .
C24 C25 C26 C21 0.8(3) . . . .
C24 C25 C26 C27 -177.48(18) . . . .
C25 C26 C27 C28 -46.4(3) . . . .
C25 C26 C27 C32 130.0(2) . . . .
C26 C21 C22 C23 2.0(3) . . . .
C26 C27 C28 C29 176.47(19) . . . .
C26 C27 C32 C31 -176.54(19) . . . .
C27 C28 C29 C30 0.3(3) . . . .
C28 C27 C32 C31 -0.1(3) . . . .
C28 C29 C30 C31 -0.3(4) . . . .
C29 C30 C31 C32 0.2(4) . . . .
C30 C31 C32 C27 0.0(3) . . . .
C32 C27 C28 C29 -0.1(3) . . . .
C33 P1 C1 C2 -57.95(19) . . . .
C33 P1 C1 C6 119.37(13) . . . .
C33 P1 C20 C7 -115.16(13) . . . .
C33 P1 C20 C21 69.67(16) . . . .
C33 C34 C35 C36 -1.1(4) . . . .
C34 C33 C38 C37 1.1(3) . . . .
C34 C35 C36 C37 2.2(4) . . . .
C35 C36 C37 C38 -1.6(4) . . . .
C36 C37 C38 C33 0.0(3) . . . .
C38 C33 C34 C35 -0.6(3) . . . .
